data_4345331
loop_
_publ_author_name
'Ribbeck, Tatjana'
'Zottnick, Sven H.'
'Kerpen, Christoph'
'Landmann, Johannes'
'Ignat'ev, Nikolai V.'
'M\"uller-Buschbaum, Klaus'
'Finze, Maik'

_publ_section_title
;
 Anhydrous, Homoleptic Lanthanide Frameworks with the
 Pentafluoroethyltricyanoborate Anion.
;
_journal_issue 4
_journal_name_full 'Inorganic chemistry'
_journal_page_first 2278
_journal_page_last 2286
_journal_paper_doi 10.1021/acs.inorgchem.6b02984
_journal_volume 56
_journal_year 2017
_chemical_formula_moiety 'C15 H6 B3 Eu F15 N9 O3'
_chemical_formula_sum 'C15 H6 B3 Eu F15 N9 O3'
_chemical_formula_weight 829.68
_space_group_crystal_system triclinic
_space_group_IT_number 2
_space_group_name_Hall '-P 1'
_space_group_name_H-M_alt 'P -1'
_symmetry_space_group_name_Hall '-P 1'
_symmetry_space_group_name_H-M 'P -1'
_atom_sites_solution_hydrogens difmap
_atom_sites_solution_primary iterative
_atom_sites_solution_secondary difmap
_audit_creation_method SHELXL-2014/7
_cell_angle_alpha 79.437(3)
_cell_angle_beta 84.777(3)
_cell_angle_gamma 80.451(3)
_cell_formula_units_Z 2
_cell_length_a 10.6951(12)
_cell_length_b 10.7990(13)
_cell_length_c 12.9833(15)
_cell_measurement_reflns_used 3542
_cell_measurement_temperature 100(2)
_cell_measurement_theta_max 25.763
_cell_measurement_theta_min 2.2935
_cell_volume 1450.8(3)
_computing_cell_refinement 'Saint+ ver. V8.34A (Bruker AXS)'
_computing_data_collection 'APEX2 ver. 2014.9 (Bruker AXS)'
_computing_data_reduction 'Saint+ ver. V8.34A (Bruker AXS)'
_computing_molecular_graphics 'ShelXLe (Huebschle et all, 2011)'
_computing_publication_material 'SHELXL-2014/7 (Sheldrick, 2014)'
_computing_structure_refinement 'SHELXL-2014/7 (Sheldrick, 2014)'
_computing_structure_solution 'SHELXT (Sheldrick, 2014)'
_diffrn_ambient_temperature 100(2)
_diffrn_measured_fraction_theta_full 0.994
_diffrn_measured_fraction_theta_max 0.988
_diffrn_measurement_device_type 'Bruker X8-APEX II'
_diffrn_measurement_method '\f and \w scans'
_diffrn_radiation_monochromator 'multi-layer mirror'
_diffrn_radiation_type MoK\a
_diffrn_radiation_wavelength 0.71073
_diffrn_reflns_av_R_equivalents 0.0389
_diffrn_reflns_av_unetI/netI 0.0738
_diffrn_reflns_Laue_measured_fraction_full 0.994
_diffrn_reflns_Laue_measured_fraction_max 0.988
_diffrn_reflns_limit_h_max 13
_diffrn_reflns_limit_h_min -12
_diffrn_reflns_limit_k_max 13
_diffrn_reflns_limit_k_min -13
_diffrn_reflns_limit_l_max 9
_diffrn_reflns_limit_l_min -16
_diffrn_reflns_number 10094
_diffrn_reflns_point_group_measured_fraction_full 0.994
_diffrn_reflns_point_group_measured_fraction_max 0.988
_diffrn_reflns_theta_full 26.000
_diffrn_reflns_theta_max 26.084
_diffrn_reflns_theta_min 1.941
_diffrn_source 'rotating-anode (Nonius FR-591)'
_exptl_absorpt_coefficient_mu 2.294
_exptl_absorpt_correction_T_max 0.7453
_exptl_absorpt_correction_T_min 0.6399
_exptl_absorpt_correction_type multi-scan
_exptl_absorpt_process_details 'SadAbs 2014/5 (Bruker AXS)'
_exptl_crystal_colour colorless
_exptl_crystal_density_diffrn 1.899
_exptl_crystal_description block
_exptl_crystal_F_000 792
_exptl_crystal_size_max 0.500
_exptl_crystal_size_mid 0.380
_exptl_crystal_size_min 0.260
_refine_diff_density_max 2.034
_refine_diff_density_min -1.777
_refine_diff_density_rms 0.197
_refine_ls_extinction_method none
_refine_ls_goodness_of_fit_ref 1.032
_refine_ls_hydrogen_treatment constr
_refine_ls_matrix_type full
_refine_ls_number_parameters 418
_refine_ls_number_reflns 5695
_refine_ls_number_restraints 12
_refine_ls_restrained_S_all 1.032
_refine_ls_R_factor_all 0.0564
_refine_ls_R_factor_gt 0.0431
_refine_ls_shift/su_max 0.000
_refine_ls_shift/su_mean 0.000
_refine_ls_structure_factor_coef Fsqd
_refine_ls_weighting_details 'w=1/[\s^2^(Fo^2^)+(0.0651P)^2^+0.4791P] where P=(Fo^2^+2Fc^2^)/3'
_refine_ls_weighting_scheme calc
_refine_ls_wR_factor_gt 0.1065
_refine_ls_wR_factor_ref 0.1159
_reflns_Friedel_coverage 0.000
_reflns_number_gt 4835
_reflns_number_total 5695
_reflns_threshold_expression 'I > 2\s(I)'
_cod_data_source_file ic6b02984_si_001.cif
_cod_data_source_block EuC2F5BCN3H2O3
_cod_database_code 4345331
_shelx_shelxl_version_number 2014/7
_shelx_space_group_comment
;
The symmetry employed for this shelxl refinement is uniquely defined
by the following loop, which should always be used as a source of
symmetry information in preference to the above space-group names.
They are only intended as comments.
;
_shelx_estimated_absorpt_t_min 0.393
_shelx_estimated_absorpt_t_max 0.587

loop_
_space_group_symop_operation_xyz
'x, y, z'
'-x, -y, -z'

loop_
_atom_site_label
_atom_site_type_symbol
_atom_site_fract_x
_atom_site_fract_y
_atom_site_fract_z
_atom_site_U_iso_or_equiv
_atom_site_adp_type
_atom_site_occupancy
_atom_site_site_symmetry_order
_atom_site_calc_flag
_atom_site_refinement_flags_posn
_atom_site_refinement_flags_adp
C1 C 0.3828(5) 0.3592(5) 0.6209(4) 0.0091(11) Uani 1 1 d . U
C2 C 0.2711(5) 0.4926(5) 0.4593(4) 0.0108(12) Uani 1 1 d . .
C3 C 0.1343(6) 0.4088(6) 0.6247(5) 0.0151(13) Uani 1 1 d . .
C4 C 0.2651(6) 0.2422(6) 0.5118(5) 0.0217(14) Uani 1 1 d . .
C5 C 0.1692(7) 0.2343(7) 0.4356(6) 0.0312(17) Uani 1 1 d . .
C6 C 0.5091(5) 0.4138(5) 0.1913(4) 0.0102(12) Uani 1 1 d . .
C7 C 0.5210(6) 0.1655(6) 0.2201(5) 0.0166(13) Uani 1 1 d . .
C8 C 0.6370(6) 0.2850(5) 0.0585(5) 0.0133(12) Uani 1 1 d . .
C9 C 0.7255(6) 0.2643(6) 0.2439(5) 0.0150(13) Uani 1 1 d . .
C10 C 0.7088(7) 0.2484(6) 0.3638(5) 0.0219(15) Uani 1 1 d . .
C11 C 0.2551(5) 1.0363(5) 0.0580(4) 0.0114(12) Uani 1 1 d . .
C12 C 0.3776(6) 1.1775(5) -0.0882(5) 0.0139(13) Uani 1 1 d . .
C13 C 0.1461(6) 1.1459(6) -0.1111(5) 0.0161(13) Uani 1 1 d . .
C14 C 0.1955(6) 1.2916(5) 0.0222(5) 0.0171(13) Uani 1 1 d . .
C15 C 0.0706(6) 1.3020(6) 0.0864(5) 0.0202(14) Uani 1 1 d . .
B1 B 0.2601(6) 0.3783(6) 0.5546(5) 0.0122(14) Uani 1 1 d . .
B2 B 0.5969(7) 0.2819(6) 0.1803(5) 0.0138(14) Uani 1 1 d . .
B3 B 0.2405(6) 1.1621(7) -0.0290(5) 0.0140(14) Uani 1 1 d . .
N1 N 0.4724(4) 0.3422(4) 0.6667(4) 0.0113(10) Uani 1 1 d . U
N2 N 0.2822(5) 0.5745(4) 0.3919(4) 0.0122(10) Uani 1 1 d . .
N3 N 0.0426(5) 0.4260(5) 0.6758(4) 0.0224(12) Uani 1 1 d . .
N6 N 0.4485(5) 0.5095(5) 0.1966(4) 0.0143(11) Uani 1 1 d . .
N7 N 0.4695(6) 0.0809(6) 0.2484(5) 0.0312(15) Uani 1 1 d . .
N8 N 0.6602(5) 0.2875(5) -0.0298(4) 0.0152(11) Uani 1 1 d . .
N11 N 0.2653(5) 0.9441(5) 0.1164(4) 0.0176(12) Uani 1 1 d . .
N12 N 0.4720(5) 1.1945(5) -0.1303(4) 0.0156(11) Uani 1 1 d . .
N13 N 0.0771(5) 1.1346(6) -0.1696(4) 0.0264(13) Uani 1 1 d . .
F1 F 0.3821(4) 0.2093(4) 0.4616(4) 0.0380(11) Uani 1 1 d . .
F2 F 0.2519(4) 0.1480(4) 0.5956(3) 0.0370(11) Uani 1 1 d . .
F3 F 0.1806(5) 0.1168(4) 0.4109(4) 0.0498(13) Uani 1 1 d . .
F4 F 0.0534(4) 0.2632(5) 0.4769(4) 0.0574(15) Uani 1 1 d . .
F5 F 0.1830(5) 0.3148(5) 0.3467(4) 0.0559(15) Uani 1 1 d . .
F6 F 0.7864(4) 0.3676(4) 0.2118(3) 0.0284(9) Uani 1 1 d . .
F7 F 0.8072(4) 0.1600(4) 0.2224(3) 0.0276(9) Uani 1 1 d . .
F8 F 0.8178(4) 0.2467(5) 0.4062(3) 0.0451(12) Uani 1 1 d . .
F9 F 0.6649(4) 0.1413(4) 0.4057(3) 0.0351(11) Uani 1 1 d . .
F10 F 0.6270(4) 0.3441(4) 0.3936(3) 0.0322(10) Uani 1 1 d . .
F11 F 0.2854(3) 1.3069(4) 0.0849(3) 0.0290(9) Uani 1 1 d . .
F12 F 0.1866(4) 1.3953(3) -0.0573(3) 0.0327(10) Uani 1 1 d . .
F13 F 0.0449(4) 1.4121(4) 0.1228(3) 0.0325(10) Uani 1 1 d . .
F14 F 0.0735(4) 1.2079(4) 0.1689(3) 0.0282(9) Uani 1 1 d . .
F15 F -0.0247(3) 1.2954(4) 0.0298(3) 0.0291(9) Uani 1 1 d . .
Eu1 Eu 0.32955(3) 0.72537(3) 0.22590(2) 0.00637(10) Uani 1 1 d . .
O1 O 0.3466(4) 0.8799(4) 0.3351(3) 0.0161(9) Uani 1 1 d . .
H1A H 0.3758 0.8417 0.3933 0.024 Uiso 1 1 d R U
H1B H 0.3967 0.9304 0.3039 0.024 Uiso 1 1 d R U
O2 O 0.1232(4) 0.8133(4) 0.3000(3) 0.0172(9) Uani 1 1 d . .
H2A H 0.1274 0.8852 0.3191 0.026 Uiso 1 1 d R U
H2B H 0.0671 0.8263 0.2535 0.026 Uiso 1 1 d R U
O3 O 0.1688(4) 0.6148(4) 0.1863(3) 0.0170(9) Uani 1 1 d . .
H3A H 0.2034 0.5489 0.1612 0.026 Uiso 1 1 d R U
H3B H 0.1243 0.5922 0.2423 0.026 Uiso 1 1 d R U

loop_
_atom_site_aniso_label
_atom_site_aniso_U_11
_atom_site_aniso_U_22
_atom_site_aniso_U_33
_atom_site_aniso_U_23
_atom_site_aniso_U_13
_atom_site_aniso_U_12
C1 0.0093(18) 0.0081(18) 0.0093(18) 0.0022(15) 0.0000(15) -0.0038(15)
C2 0.008(3) 0.015(3) 0.010(3) -0.001(3) -0.006(2) -0.001(2)
C3 0.016(3) 0.016(3) 0.012(3) 0.004(2) 0.000(3) -0.007(3)
C4 0.016(3) 0.023(3) 0.026(4) 0.001(3) -0.003(3) -0.006(3)
C5 0.031(4) 0.024(4) 0.043(5) -0.013(4) -0.006(4) -0.006(3)
C6 0.014(3) 0.013(3) 0.004(3) 0.001(2) -0.003(2) -0.004(2)
C7 0.024(3) 0.019(3) 0.008(3) -0.007(3) -0.001(3) -0.003(3)
C8 0.015(3) 0.006(3) 0.019(3) 0.003(2) -0.002(3) -0.005(2)
C9 0.014(3) 0.014(3) 0.016(3) -0.002(3) 0.001(3) 0.000(2)
C10 0.030(4) 0.020(3) 0.017(3) -0.006(3) -0.008(3) 0.002(3)
C11 0.014(3) 0.011(3) 0.009(3) -0.003(2) 0.003(2) -0.001(2)
C12 0.013(3) 0.011(3) 0.015(3) 0.005(2) -0.003(3) -0.003(2)
C13 0.011(3) 0.018(3) 0.015(3) 0.007(3) 0.001(3) -0.001(3)
C14 0.014(3) 0.009(3) 0.027(3) 0.004(3) -0.001(3) -0.005(2)
C15 0.022(4) 0.013(3) 0.022(3) 0.002(3) -0.002(3) 0.001(3)
B1 0.011(3) 0.014(3) 0.011(3) 0.003(3) -0.001(3) -0.004(3)
B2 0.020(4) 0.009(3) 0.012(3) 0.000(3) -0.002(3) -0.005(3)
B3 0.009(3) 0.015(3) 0.015(3) 0.005(3) 0.005(3) -0.003(3)
N1 0.0116(17) 0.0107(17) 0.0106(17) 0.0024(14) 0.0014(14) -0.0045(14)
N2 0.013(3) 0.014(3) 0.009(2) 0.002(2) -0.001(2) -0.006(2)
N3 0.019(3) 0.022(3) 0.023(3) 0.003(2) 0.008(3) -0.009(2)
N6 0.016(3) 0.012(3) 0.014(3) 0.000(2) -0.001(2) -0.001(2)
N7 0.050(4) 0.026(3) 0.024(3) -0.005(3) 0.004(3) -0.025(3)
N8 0.016(3) 0.018(3) 0.010(3) -0.003(2) 0.001(2) 0.001(2)
N11 0.021(3) 0.017(3) 0.011(2) -0.001(2) 0.006(2) 0.003(2)
N12 0.012(3) 0.020(3) 0.013(3) 0.002(2) 0.001(2) -0.004(2)
N13 0.016(3) 0.037(4) 0.023(3) 0.001(3) -0.002(3) -0.002(3)
F1 0.033(2) 0.037(3) 0.046(3) -0.024(2) 0.012(2) 0.001(2)
F2 0.062(3) 0.014(2) 0.034(2) 0.0098(18) -0.012(2) -0.013(2)
F3 0.065(3) 0.038(3) 0.057(3) -0.028(2) -0.014(3) -0.009(2)
F4 0.030(3) 0.079(4) 0.077(4) -0.048(3) -0.005(3) -0.007(3)
F5 0.096(4) 0.043(3) 0.035(3) -0.004(2) -0.031(3) -0.020(3)
F6 0.023(2) 0.032(2) 0.032(2) 0.0028(18) -0.0040(18) -0.0178(18)
F7 0.023(2) 0.029(2) 0.026(2) -0.0059(18) -0.0008(17) 0.0116(17)
F8 0.037(3) 0.071(3) 0.031(2) -0.010(2) -0.027(2) -0.004(2)
F9 0.058(3) 0.028(2) 0.0148(19) 0.0068(17) -0.004(2) -0.005(2)
F10 0.047(3) 0.032(2) 0.017(2) -0.0134(18) -0.0085(19) 0.010(2)
F11 0.018(2) 0.032(2) 0.042(3) -0.015(2) -0.0056(18) -0.0057(17)
F12 0.034(2) 0.0129(19) 0.044(3) 0.0089(18) 0.009(2) -0.0038(17)
F13 0.027(2) 0.024(2) 0.050(3) -0.022(2) 0.004(2) -0.0004(18)
F14 0.028(2) 0.030(2) 0.022(2) -0.0004(17) 0.0117(17) -0.0028(18)
F15 0.0146(19) 0.044(3) 0.031(2) -0.014(2) -0.0049(17) 0.0012(18)
Eu1 0.00673(16) 0.00612(15) 0.00538(15) 0.00199(10) 0.00098(10) -0.00243(10)
O1 0.019(2) 0.015(2) 0.015(2) 0.0001(18) 0.0007(18) -0.0088(18)
O2 0.008(2) 0.025(2) 0.020(2) -0.0059(19) -0.0030(18) -0.0023(18)
O3 0.013(2) 0.025(2) 0.016(2) -0.0064(19) 0.0063(18) -0.0135(19)

loop_
_atom_type_symbol
_atom_type_description
_atom_type_scat_dispersion_real
_atom_type_scat_dispersion_imag
_atom_type_scat_source
C C 0.0033 0.0016 'International Tables Vol C Tables 4.2.6.8 and 6.1.1.4'
B B 0.0013 0.0007 'International Tables Vol C Tables 4.2.6.8 and 6.1.1.4'
N N 0.0061 0.0033 'International Tables Vol C Tables 4.2.6.8 and 6.1.1.4'
F F 0.0171 0.0103 'International Tables Vol C Tables 4.2.6.8 and 6.1.1.4'
Eu Eu -0.1578 3.6682 'International Tables Vol C Tables 4.2.6.8 and 6.1.1.4'
O O 0.0106 0.0060 'International Tables Vol C Tables 4.2.6.8 and 6.1.1.4'
H H 0.0000 0.0000 'International Tables Vol C Tables 4.2.6.8 and 6.1.1.4'

loop_
_geom_angle_atom_site_label_1
_geom_angle_atom_site_label_2
_geom_angle_atom_site_label_3
_geom_angle
_geom_angle_site_symmetry_1
_geom_angle_site_symmetry_3
N1 C1 B1 177.7(6) . .
N2 C2 B1 178.1(6) . .
N3 C3 B1 177.3(7) . .
F2 C4 F1 106.8(5) . .
F2 C4 C5 106.7(6) . .
F1 C4 C5 105.1(6) . .
F2 C4 B1 108.9(5) . .
F1 C4 B1 110.2(5) . .
C5 C4 B1 118.5(5) . .
F4 C5 F5 108.2(7) . .
F4 C5 F3 108.2(6) . .
F5 C5 F3 107.2(6) . .
F4 C5 C4 109.9(6) . .
F5 C5 C4 111.1(6) . .
F3 C5 C4 112.2(6) . .
N6 C6 B2 177.9(6) . .
N7 C7 B2 178.4(7) . .
N8 C8 B2 177.0(6) . .
F7 C9 F6 107.2(5) . .
F7 C9 C10 106.0(5) . .
F6 C9 C10 106.0(5) . .
F7 C9 B2 110.3(5) . .
F6 C9 B2 109.7(5) . .
C10 C9 B2 117.1(5) . .
F9 C10 F10 107.3(6) . .
F9 C10 F8 107.6(5) . .
F10 C10 F8 107.2(5) . .
F9 C10 C9 111.8(5) . .
F10 C10 C9 111.0(5) . .
F8 C10 C9 111.7(6) . .
N11 C11 B3 177.1(6) . .
N12 C12 B3 176.6(6) . .
N13 C13 B3 179.3(7) . .
F11 C14 F12 106.5(5) . .
F11 C14 C15 106.6(5) . .
F12 C14 C15 106.5(5) . .
F11 C14 B3 110.2(5) . .
F12 C14 B3 108.8(5) . .
C15 C14 B3 117.6(5) . .
F15 C15 F14 108.2(5) . .
F15 C15 F13 107.7(5) . .
F14 C15 F13 107.6(5) . .
F15 C15 C14 111.2(5) . .
F14 C15 C14 110.4(5) . .
F13 C15 C14 111.6(5) . .
C3 B1 C2 109.9(5) . .
C3 B1 C1 111.2(5) . .
C2 B1 C1 108.3(5) . .
C3 B1 C4 111.0(5) . .
C2 B1 C4 110.9(5) . .
C1 B1 C4 105.4(5) . .
C7 B2 C6 110.9(5) . .
C7 B2 C8 108.3(5) . .
C6 B2 C8 107.3(5) . .
C7 B2 C9 110.6(5) . .
C6 B2 C9 111.0(5) . .
C8 B2 C9 108.7(5) . .
C13 B3 C11 108.2(5) . .
C13 B3 C12 109.2(5) . .
C11 B3 C12 108.7(5) . .
C13 B3 C14 112.6(5) . .
C11 B3 C14 112.4(5) . .
C12 B3 C14 105.6(5) . .
C1 N1 Eu1 172.9(4) . 2_666
C2 N2 Eu1 169.7(5) . .
C6 N6 Eu1 173.1(5) . .
C8 N8 Eu1 168.5(5) . 2_665
C11 N11 Eu1 168.4(5) . .
C12 N12 Eu1 169.9(5) . 2_675
O3 Eu1 O1 137.28(14) . .
O3 Eu1 O2 70.09(14) . .
O1 Eu1 O2 67.72(14) . .
O3 Eu1 N2 74.16(15) . .
O1 Eu1 N2 87.55(15) . .
O2 Eu1 N2 73.23(15) . .
O3 Eu1 N6 75.61(15) . .
O1 Eu1 N6 136.88(15) . .
O2 Eu1 N6 138.25(15) . .
N2 Eu1 N6 75.11(15) . .
O3 Eu1 N11 100.46(16) . .
O1 Eu1 N11 73.48(15) . .
O2 Eu1 N11 73.03(15) . .
N2 Eu1 N11 145.57(16) . .
N6 Eu1 N11 137.57(16) . .
O3 Eu1 N12 136.45(15) . 2_675
O1 Eu1 N12 82.71(15) . 2_675
O2 Eu1 N12 138.49(15) . 2_675
N2 Eu1 N12 135.88(16) . 2_675
N6 Eu1 N12 83.18(16) . 2_675
N11 Eu1 N12 70.95(16) . 2_675
O3 Eu1 N8 68.31(15) . 2_665
O1 Eu1 N8 138.38(15) . 2_665
O2 Eu1 N8 115.56(15) . 2_665
N2 Eu1 N8 133.99(16) . 2_665
N6 Eu1 N8 70.65(15) . 2_665
N11 Eu1 N8 68.89(16) . 2_665
N12 Eu1 N8 68.89(16) 2_675 2_665
O3 Eu1 N1 133.75(15) . 2_666
O1 Eu1 N1 68.86(14) . 2_666
O2 Eu1 N1 122.88(14) . 2_666
N2 Eu1 N1 69.62(15) . 2_666
N6 Eu1 N1 68.12(15) . 2_666
N11 Eu1 N1 125.64(16) . 2_666
N12 Eu1 N1 66.72(15) 2_675 2_666
N8 Eu1 N1 121.52(15) 2_665 2_666
O3 Eu1 H1A 136.4 . .
O1 Eu1 H1A 16.5 . .
O2 Eu1 H1A 73.0 . .
N2 Eu1 H1A 73.7 . .
N6 Eu1 H1A 122.4 . .
N11 Eu1 H1A 90.0 . .
N12 Eu1 H1A 87.0 2_675 .
N8 Eu1 H1A 151.8 2_665 .
N1 Eu1 H1A 56.0 2_666 .
O3 Eu1 H1B 149.5 . .
O1 Eu1 H1B 16.6 . .
O2 Eu1 H1B 79.8 . .
N2 Eu1 H1B 102.2 . .
N6 Eu1 H1B 133.7 . .
N11 Eu1 H1B 65.0 . .
N12 Eu1 H1B 66.8 2_675 .
N8 Eu1 H1B 123.6 2_665 .
N1 Eu1 H1B 67.9 2_666 .
H1A Eu1 H1B 28.6 . .
O3 Eu1 H3A 16.7 . .
O1 Eu1 H3A 152.5 . .
O2 Eu1 H3A 86.5 . .
N2 Eu1 H3A 75.4 . .
N6 Eu1 H3A 59.4 . .
N11 Eu1 H3A 109.2 . .
N12 Eu1 H3A 124.5 2_675 .
N8 Eu1 H3A 61.1 2_665 .
N1 Eu1 H3A 122.4 2_666 .
H1A Eu1 H3A 146.7 . .
H1B Eu1 H3A 166.1 . .
O3 Eu1 H3B 16.7 . .
O1 Eu1 H3B 123.7 . .
O2 Eu1 H3B 59.9 . .
N2 Eu1 H3B 59.6 . .
N6 Eu1 H3B 80.8 . .
N11 Eu1 H3B 107.6 . .
N12 Eu1 H3B 152.8 2_675 .
N8 Eu1 H3B 85.1 2_665 .
N1 Eu1 H3B 125.6 2_666 .
H1A Eu1 H3B 120.2 . .
H1B Eu1 H3B 138.6 . .
H3A Eu1 H3B 28.8 . .
Eu1 O1 H1A 109.6 . .
Eu1 O1 H1B 109.2 . .
H1A O1 H1B 109.4 . .
Eu1 O2 H2A 110.4 . .
Eu1 O2 H2B 110.0 . .
H2A O2 H2B 108.6 . .
Eu1 O3 H3A 109.6 . .
Eu1 O3 H3B 109.3 . .
H3A O3 H3B 109.4 . .

loop_
_geom_bond_atom_site_label_1
_geom_bond_atom_site_label_2
_geom_bond_distance
_geom_bond_site_symmetry_2
C1 N1 1.146(7) .
C1 B1 1.598(8) .
C2 N2 1.138(7) .
C2 B1 1.591(8) .
C3 N3 1.142(8) .
C3 B1 1.577(9) .
C4 F2 1.362(8) .
C4 F1 1.380(8) .
C4 C5 1.511(10) .
C4 B1 1.655(9) .
C5 F4 1.316(9) .
C5 F5 1.325(9) .
C5 F3 1.348(8) .
C6 N6 1.135(7) .
C6 B2 1.593(9) .
C7 N7 1.131(8) .
C7 B2 1.591(9) .
C8 N8 1.148(8) .
C8 B2 1.595(9) .
C9 F7 1.362(7) .
C9 F6 1.366(7) .
C9 C10 1.531(8) .
C9 B2 1.635(9) .
C10 F9 1.326(8) .
C10 F10 1.329(7) .
C10 F8 1.330(8) .
C11 N11 1.132(7) .
C11 B3 1.596(8) .
C12 N12 1.129(8) .
C12 B3 1.612(9) .
C13 N13 1.141(8) .
C13 B3 1.584(9) .
C14 F11 1.364(7) .
C14 F12 1.374(7) .
C14 C15 1.508(9) .
C14 B3 1.639(9) .
C15 F15 1.328(7) .
C15 F14 1.333(7) .
C15 F13 1.336(7) .
N1 Eu1 2.572(5) 2_666
N2 Eu1 2.518(5) .
N6 Eu1 2.540(5) .
N8 Eu1 2.566(5) 2_665
N11 Eu1 2.546(5) .
N12 Eu1 2.556(5) 2_675
Eu1 O3 2.390(4) .
Eu1 O1 2.418(4) .
Eu1 O2 2.439(4) .
Eu1 N12 2.556(5) 2_675
Eu1 N8 2.566(5) 2_665
Eu1 N1 2.572(5) 2_666
Eu1 H1A 2.8199 .
Eu1 H1B 2.8148 .
Eu1 H3A 2.7930 .
Eu1 H3B 2.7892 .
O1 H1A 0.8513 .
O1 H1B 0.8513 .
O2 H2A 0.8666 .
O2 H2B 0.8662 .
O3 H3A 0.8511 .
O3 H3B 0.8512 .
